data_7716137
loop_
_publ_author_name
'Kuppusamy, Senthil Kumar'
'Mizuno, Asato'
'K&#xe4;mmerer, Lea'
'Salamon, Soma'
'Heinrich, Beno&#xee;t'
'Bailly, Corinne'
'&#x160;alitro&#x161;, Ivan'
'Wende, Heiko'
'Ruben, Mario'

_publ_section_title
;
 Lattice solvent- and substituent-dependent spin-crossover in isomeric
 iron(II) complexes.
;
_journal_issue 26
_journal_name_full 'Dalton transactions (Cambridge, England : 2003)'
_journal_page_first 10851
_journal_page_last 10865
_journal_paper_doi 10.1039/d4dt00429a
_journal_volume 53
_journal_year 2024
_chemical_formula_moiety 'C28 H28 Fe N10 O4, 2(Cl O4), C2 H3 N'
_chemical_formula_sum 'C30 H31 Cl2 Fe N11 O12'
_chemical_formula_weight 864.41
_space_group_crystal_system monoclinic
_space_group_IT_number 14
_space_group_name_Hall '-P 2ybc'
_space_group_name_H-M_alt 'P 1 21/c 1'
_atom_sites_solution_hydrogens geom
_atom_sites_solution_primary direct
_atom_sites_solution_secondary difmap
_audit_creation_method SHELXL-2014/7
_audit_update_record
;
2019-09-12 deposited with the CCDC.	2024-05-15 downloaded from the CCDC.
;
_cell_angle_alpha 90
_cell_angle_beta 100.514(2)
_cell_angle_gamma 90
_cell_formula_units_Z 4
_cell_length_a 13.8422(8)
_cell_length_b 32.9222(18)
_cell_length_c 8.2333(4)
_cell_measurement_reflns_used 9026
_cell_measurement_temperature 120(2)
_cell_measurement_theta_max 28.01
_cell_measurement_theta_min 2.38
_cell_volume 3689.0(3)
_computing_cell_refinement 'Bruker SAINT'
_computing_data_collection 'Bruker APEX3'
_computing_data_reduction 'Bruker SAINT'
_computing_molecular_graphics 'Bruker SHELXTL'
_computing_publication_material 'Bruker SHELXTL'
_computing_structure_refinement 'SHELXL-2014/7 (Sheldrick, 2014)'
_computing_structure_solution 'SHELXT 2014/5 (Sheldrick, 2014)'
_diffrn_ambient_temperature 120(2)
_diffrn_measured_fraction_theta_full 1.000
_diffrn_measured_fraction_theta_max 0.996
_diffrn_measurement_device_type 'Bruker PHOTON-III CPAD'
_diffrn_measurement_method '\f and \w shuterless scans'
_diffrn_radiation_type MoK\a
_diffrn_radiation_wavelength 0.71073
_diffrn_reflns_av_R_equivalents 0.0812
_diffrn_reflns_av_unetI/netI 0.0641
_diffrn_reflns_Laue_measured_fraction_full 1.000
_diffrn_reflns_Laue_measured_fraction_max 0.996
_diffrn_reflns_limit_h_max 18
_diffrn_reflns_limit_h_min -17
_diffrn_reflns_limit_k_max 43
_diffrn_reflns_limit_k_min -43
_diffrn_reflns_limit_l_max 10
_diffrn_reflns_limit_l_min -10
_diffrn_reflns_number 49368
_diffrn_reflns_point_group_measured_fraction_full 1.000
_diffrn_reflns_point_group_measured_fraction_max 0.996
_diffrn_reflns_theta_full 25.242
_diffrn_reflns_theta_max 28.042
_diffrn_reflns_theta_min 1.942
_diffrn_source 'Mo-ImuS 3.0 microfocus tube'
_exptl_absorpt_coefficient_mu 0.631
_exptl_absorpt_correction_T_max 0.7456
_exptl_absorpt_correction_T_min 0.6377
_exptl_absorpt_correction_type multi-scan
_exptl_absorpt_process_details sadabs
_exptl_crystal_colour yellow
_exptl_crystal_density_diffrn 1.556
_exptl_crystal_description needle
_exptl_crystal_F_000 1776
_exptl_crystal_size_max 0.360
_exptl_crystal_size_mid 0.080
_exptl_crystal_size_min 0.060
_refine_diff_density_max 1.013
_refine_diff_density_min -1.068
_refine_diff_density_rms 0.109
_refine_ls_extinction_method none
_refine_ls_goodness_of_fit_ref 1.173
_refine_ls_hydrogen_treatment constr
_refine_ls_matrix_type full
_refine_ls_number_parameters 514
_refine_ls_number_reflns 8913
_refine_ls_number_restraints 0
_refine_ls_restrained_S_all 1.173
_refine_ls_R_factor_all 0.1316
_refine_ls_R_factor_gt 0.0984
_refine_ls_shift/su_max 0.000
_refine_ls_shift/su_mean 0.000
_refine_ls_structure_factor_coef Fsqd
_refine_ls_weighting_details 'w=1/[\s^2^(Fo^2^)+25.0798P] where P=(Fo^2^+2Fc^2^)/3'
_refine_ls_weighting_scheme calc
_refine_ls_wR_factor_gt 0.1966
_refine_ls_wR_factor_ref 0.2106
_reflns_Friedel_coverage 0.000
_reflns_number_gt 6415
_reflns_number_total 8913
_reflns_threshold_expression 'I > 2\s(I)'
_cod_data_source_file d4dt00429a2.cif
_cod_data_source_block mrskk190910
_cod_depositor_comments 'Adding full bibliography for 7716135--7716142.cif.'
_cod_original_sg_symbol_H-M 'P 21/c'
_cod_database_code 7716137
_shelx_shelxl_version_number 2014/7
_shelx_space_group_comment
;
The symmetry employed for this shelxl refinement is uniquely defined
by the following loop, which should always be used as a source of
symmetry information in preference to the above space-group names.
They are only intended as comments.
;
_shelx_estimated_absorpt_t_min 0.805
_shelx_estimated_absorpt_t_max 0.963

loop_
_space_group_symop_operation_xyz
'x, y, z'
'-x, y+1/2, -z+1/2'
'-x, -y, -z'
'x, -y-1/2, z-1/2'

loop_
_atom_site_label
_atom_site_type_symbol
_atom_site_fract_x
_atom_site_fract_y
_atom_site_fract_z
_atom_site_U_iso_or_equiv
_atom_site_adp_type
_atom_site_occupancy
_atom_site_site_symmetry_order
_atom_site_calc_flag
_atom_site_refinement_flags_posn
_atom_site_refinement_flags_adp
_atom_site_refinement_flags_occupancy
_atom_site_disorder_assembly
_atom_site_disorder_group
C1 C 0.7112(4) 0.35154(18) 0.1918(7) 0.0321(12) Uani 1 1 d . . . . .
H1 H 0.6535 0.3365 0.1501 0.039 Uiso 1 1 calc R U . . .
C2 C 0.7916(4) 0.35542(19) 0.1116(7) 0.0340(13) Uani 1 1 d . . . . .
H2 H 0.7985 0.3438 0.0087 0.041 Uiso 1 1 calc R U . . .
C3 C 0.8581(4) 0.37933(19) 0.2110(7) 0.0324(12) Uani 1 1 d . . . . .
H3 H 0.9206 0.3875 0.1908 0.039 Uiso 1 1 calc R U . . .
C4 C 0.8532(4) 0.41122(17) 0.4881(6) 0.0257(11) Uani 1 1 d . . . . .
C5 C 0.9443(4) 0.42955(18) 0.5294(7) 0.0305(12) Uani 1 1 d . . . . .
H5 H 0.9902 0.4289 0.4566 0.037 Uiso 1 1 calc R U . . .
C6 C 0.9663(4) 0.44912(17) 0.6834(7) 0.0309(12) Uani 1 1 d . . . . .
C7 C 0.8973(4) 0.45059(18) 0.7852(7) 0.0328(13) Uani 1 1 d . . . . .
H7 H 0.9107 0.4640 0.8889 0.039 Uiso 1 1 calc R U . . .
C8 C 0.8080(4) 0.43177(17) 0.7304(6) 0.0274(11) Uani 1 1 d . . . . .
C9 C 0.7091(5) 0.44880(19) 0.9527(7) 0.0358(14) Uani 1 1 d . . . . .
H9 H 0.7510 0.4673 1.0208 0.043 Uiso 1 1 calc R U . . .
C10 C 0.6194(5) 0.43650(19) 0.9740(7) 0.0383(14) Uani 1 1 d . . . . .
H10 H 0.5859 0.4445 1.0597 0.046 Uiso 1 1 calc R U . . .
C11 C 0.5854(4) 0.40937(18) 0.8435(7) 0.0341(13) Uani 1 1 d . . . . .
H11 H 0.5237 0.3959 0.8276 0.041 Uiso 1 1 calc R U . . .
C12 C 1.0640(4) 0.46927(19) 0.7350(8) 0.0376(14) Uani 1 1 d . . . . .
H12A H 1.0679 0.4941 0.6684 0.045 Uiso 1 1 calc R U . . .
H12B H 1.0736 0.4771 0.8529 0.045 Uiso 1 1 calc R U . . .
C13 C 1.2286(4) 0.4563(2) 0.7216(7) 0.0379(14) Uani 1 1 d . . . . .
C14 C 1.3019(5) 0.4248(2) 0.6970(9) 0.0495(18) Uani 1 1 d . . . . .
H14A H 1.3544 0.4374 0.6490 0.074 Uiso 1 1 calc R U . . .
H14B H 1.2695 0.4037 0.6222 0.074 Uiso 1 1 calc R U . . .
H14C H 1.3300 0.4125 0.8037 0.074 Uiso 1 1 calc R U . . .
C15 C 0.5768(4) 0.46377(17) 0.3742(7) 0.0300(12) Uani 1 1 d . . . . .
H15 H 0.6327 0.4811 0.3893 0.036 Uiso 1 1 calc R U . . .
C16 C 0.4818(5) 0.4756(2) 0.2997(8) 0.0386(14) Uani 1 1 d . . . . .
H16 H 0.4620 0.5017 0.2574 0.046 Uiso 1 1 calc R U . . .
C17 C 0.4234(5) 0.4423(2) 0.2995(7) 0.0370(14) Uani 1 1 d . . . . .
H17 H 0.3551 0.4406 0.2556 0.044 Uiso 1 1 calc R U . . .
C18 C 0.4641(4) 0.37137(18) 0.4135(7) 0.0305(12) Uani 1 1 d . . . . .
C19 C 0.3739(4) 0.3522(2) 0.3890(8) 0.0376(14) Uani 1 1 d . . . . .
H19 H 0.3154 0.3660 0.3409 0.045 Uiso 1 1 calc R U . . .
C20 C 0.3726(4) 0.3116(2) 0.4382(8) 0.0378(14) Uani 1 1 d . . . . .
C21 C 0.4580(4) 0.29233(19) 0.5127(7) 0.0334(13) Uani 1 1 d . . . . .
H21 H 0.4574 0.2649 0.5486 0.040 Uiso 1 1 calc R U . . .
C22 C 0.5441(4) 0.31449(17) 0.5328(7) 0.0280(11) Uani 1 1 d . . . . .
C23 C 0.6705(5) 0.26432(19) 0.6686(8) 0.0406(15) Uani 1 1 d . . . . .
H23 H 0.6325 0.2404 0.6718 0.049 Uiso 1 1 calc R U . . .
C24 C 0.7695(5) 0.2684(2) 0.7247(9) 0.0480(17) Uani 1 1 d . . . . .
H24 H 0.8138 0.2478 0.7727 0.058 Uiso 1 1 calc R U . . .
C25 C 0.7923(4) 0.30916(19) 0.6970(7) 0.0359(13) Uani 1 1 d . . . . .
H25 H 0.8559 0.3208 0.7260 0.043 Uiso 1 1 calc R U . . .
C26 C 0.2802(5) 0.2869(2) 0.4083(12) 0.058(2) Uani 1 1 d . . . . .
H26A H 0.2640 0.2788 0.2906 0.070 Uiso 1 1 calc R U . A 1
H26B H 0.2892 0.2620 0.4766 0.070 Uiso 1 1 calc R U . A 1
H26C H 0.2980 0.2593 0.3765 0.070 Uiso 1 1 calc R U . B 2
H26D H 0.2578 0.2843 0.5153 0.070 Uiso 1 1 calc R U . B 2
C27 C 0.1119(6) 0.2939(3) 0.4140(16) 0.063(3) Uani 0.8 1 d . . P C 1
C28 C 0.0341(7) 0.3188(4) 0.4903(18) 0.086(4) Uani 0.8 1 d . . P C 1
H28A H 0.0049 0.3398 0.4119 0.129 Uiso 0.8 1 calc R U P C 1
H28B H 0.0664 0.3317 0.5933 0.129 Uiso 0.8 1 calc R U P C 1
H28C H -0.0176 0.3005 0.5132 0.129 Uiso 0.8 1 calc R U P C 1
C27B C 0.118(3) 0.2762(13) 0.238(7) 0.063(3) Uani 0.2 1 d . . P D 2
C28B C 0.035(3) 0.2940(15) 0.138(7) 0.086(4) Uani 0.2 1 d . . P D 2
H28D H 0.0448 0.3234 0.1303 0.129 Uiso 0.2 1 calc R U P D 2
H28E H 0.0244 0.2821 0.0273 0.129 Uiso 0.2 1 calc R U P D 2
H28F H -0.0235 0.2890 0.1879 0.129 Uiso 0.2 1 calc R U P D 2
C29 C 1.0607(6) 0.3523(3) 0.9236(13) 0.072(3) Uani 1 1 d . . . . .
C30 C 1.1673(7) 0.3433(4) 0.940(2) 0.136(6) Uani 1 1 d . . . . .
H30A H 1.1842 0.3411 0.8294 0.204 Uiso 1 1 calc R U . . .
H30B H 1.1823 0.3175 0.9988 0.204 Uiso 1 1 calc R U . . .
H30C H 1.2056 0.3652 1.0012 0.204 Uiso 1 1 calc R U . . .
N1 N 0.7261(3) 0.37158(13) 0.3333(5) 0.0241(9) Uani 1 1 d . . . . .
N2 N 0.8178(3) 0.38925(14) 0.3442(5) 0.0267(10) Uani 1 1 d . . . . .
N3 N 0.7866(3) 0.41203(14) 0.5886(5) 0.0251(9) Uani 1 1 d . . . . .
N4 N 0.7285(3) 0.42982(14) 0.8156(5) 0.0295(10) Uani 1 1 d . . . . .
N5 N 0.6508(3) 0.40536(14) 0.7468(5) 0.0289(10) Uani 1 1 d . . . . .
N6 N 0.5783(3) 0.42518(14) 0.4208(5) 0.0272(10) Uani 1 1 d . . . . .
N7 N 0.4825(3) 0.41186(15) 0.3753(6) 0.0309(10) Uani 1 1 d . . . . .
N8 N 0.5473(3) 0.35322(14) 0.4847(5) 0.0251(9) Uani 1 1 d . . . . .
N9 N 0.6373(4) 0.30104(14) 0.6077(6) 0.0326(11) Uani 1 1 d . . . . .
N10 N 0.7127(3) 0.32898(15) 0.6247(6) 0.0294(10) Uani 1 1 d . . . . .
N11 N 0.9784(5) 0.3597(2) 0.8986(11) 0.074(2) Uani 1 1 d . . . . .
O1 O 1.1379(3) 0.44063(13) 0.7089(5) 0.0337(9) Uani 1 1 d . . . . .
O2 O 1.2468(3) 0.49196(15) 0.7508(6) 0.0442(11) Uani 1 1 d . . . . .
O3 O 0.2012(4) 0.31140(17) 0.4517(8) 0.0486(15) Uani 0.8 1 d . . P C 1
O4 O 0.0984(6) 0.2620(3) 0.3440(15) 0.101(3) Uani 0.8 1 d . . P C 1
O3B O 0.1986(15) 0.2996(7) 0.290(3) 0.0486(15) Uani 0.2 1 d . . P D 2
O4B O 0.123(2) 0.2388(12) 0.267(6) 0.101(3) Uani 0.2 1 d . . P D 2
O5 O 0.1935(4) 0.4460(3) 0.0999(7) 0.096(3) Uani 1 1 d . . . . .
O6 O 0.0395(3) 0.45217(15) 0.1732(6) 0.0455(11) Uani 1 1 d . . . . .
O7 O 0.1440(5) 0.40004(17) 0.2887(8) 0.087(2) Uani 1 1 d . . . . .
O8 O 0.1835(4) 0.46681(17) 0.3638(6) 0.0593(14) Uani 1 1 d . . . . .
O9 O 0.4260(6) 0.3646(3) 1.0091(10) 0.0506(9) Uani 0.7 1 d . . P E 1
O10 O 0.3687(5) 0.3017(2) 0.8854(9) 0.0506(9) Uani 0.7 1 d . . P E 1
O11 O 0.4867(5) 0.3026(2) 1.1357(9) 0.0506(9) Uani 0.7 1 d . . P E 1
O12 O 0.5304(5) 0.3201(2) 0.8864(10) 0.0506(9) Uani 0.7 1 d . . P E 1
O9B O 0.4491(15) 0.3652(7) 1.061(2) 0.0506(9) Uani 0.3 1 d . . P E 2
O10B O 0.3729(12) 0.3006(5) 1.063(2) 0.0506(9) Uani 0.3 1 d . . P E 2
O11B O 0.3765(12) 0.3320(5) 0.817(2) 0.0506(9) Uani 0.3 1 d . . P E 2
O12B O 0.5264(13) 0.3071(5) 0.961(2) 0.0506(9) Uani 0.3 1 d . . P E 2
Cl1 Cl 0.13991(11) 0.44108(5) 0.23037(19) 0.0416(4) Uani 1 1 d . . . . .
Cl2 Cl 0.44530(13) 0.32353(5) 0.9787(2) 0.0439(4) Uani 1 1 d . . . . .
Fe1 Fe 0.66705(6) 0.38282(2) 0.53142(9) 0.02580(19) Uani 1 1 d . . . . .

loop_
_atom_site_aniso_label
_atom_site_aniso_U_11
_atom_site_aniso_U_22
_atom_site_aniso_U_33
_atom_site_aniso_U_23
_atom_site_aniso_U_13
_atom_site_aniso_U_12
C1 0.030(3) 0.035(3) 0.031(3) -0.005(2) 0.003(2) 0.001(2)
C2 0.036(3) 0.042(3) 0.024(3) -0.007(2) 0.005(2) 0.003(3)
C3 0.024(3) 0.042(3) 0.032(3) -0.007(3) 0.004(2) 0.001(2)
C4 0.023(3) 0.035(3) 0.019(2) -0.002(2) 0.001(2) 0.004(2)
C5 0.020(3) 0.041(3) 0.030(3) -0.010(2) 0.002(2) 0.002(2)
C6 0.025(3) 0.031(3) 0.034(3) -0.005(2) -0.002(2) 0.001(2)
C7 0.034(3) 0.033(3) 0.029(3) -0.003(2) -0.002(2) 0.004(2)
C8 0.032(3) 0.028(3) 0.022(3) 0.001(2) 0.003(2) 0.004(2)
C9 0.054(4) 0.036(3) 0.017(3) -0.003(2) 0.006(2) 0.006(3)
C10 0.053(4) 0.040(3) 0.025(3) 0.004(3) 0.018(3) 0.010(3)
C11 0.035(3) 0.037(3) 0.034(3) 0.009(3) 0.016(3) 0.011(3)
C12 0.023(3) 0.040(3) 0.046(4) -0.016(3) -0.005(3) 0.001(2)
C13 0.029(3) 0.060(4) 0.023(3) -0.003(3) 0.000(2) -0.004(3)
C14 0.030(3) 0.070(5) 0.047(4) 0.003(4) 0.001(3) 0.009(3)
C15 0.037(3) 0.029(3) 0.027(3) 0.001(2) 0.016(2) 0.002(2)
C16 0.041(3) 0.039(3) 0.039(3) 0.008(3) 0.016(3) 0.012(3)
C17 0.036(3) 0.045(4) 0.031(3) 0.008(3) 0.009(3) 0.017(3)
C18 0.025(3) 0.038(3) 0.030(3) 0.003(2) 0.008(2) 0.005(2)
C19 0.026(3) 0.042(3) 0.045(4) 0.004(3) 0.007(3) 0.005(3)
C20 0.026(3) 0.043(4) 0.047(4) 0.002(3) 0.012(3) -0.002(3)
C21 0.033(3) 0.035(3) 0.034(3) 0.002(2) 0.011(2) 0.000(2)
C22 0.028(3) 0.031(3) 0.025(3) -0.003(2) 0.007(2) 0.004(2)
C23 0.044(4) 0.032(3) 0.043(4) 0.004(3) 0.000(3) 0.005(3)
C24 0.048(4) 0.036(3) 0.053(4) 0.005(3) -0.009(3) 0.008(3)
C25 0.032(3) 0.040(3) 0.034(3) -0.005(3) -0.002(2) 0.004(3)
C26 0.035(4) 0.055(5) 0.088(6) 0.002(4) 0.021(4) -0.001(3)
C27 0.024(4) 0.057(6) 0.103(8) 0.021(6) 0.000(5) 0.000(4)
C28 0.034(5) 0.078(8) 0.144(12) -0.003(8) 0.013(6) 0.012(5)
C27B 0.024(4) 0.057(6) 0.103(8) 0.021(6) 0.000(5) 0.000(4)
C28B 0.034(5) 0.078(8) 0.144(12) -0.003(8) 0.013(6) 0.012(5)
C29 0.040(4) 0.063(5) 0.107(8) -0.020(5) -0.004(5) 0.005(4)
C30 0.041(5) 0.098(9) 0.251(18) -0.039(10) -0.020(8) 0.023(5)
N1 0.023(2) 0.029(2) 0.019(2) 0.0005(17) 0.0005(17) 0.0036(17)
N2 0.021(2) 0.034(3) 0.027(2) -0.0057(19) 0.0069(18) -0.0020(18)
N3 0.028(2) 0.031(2) 0.017(2) -0.0029(18) 0.0064(17) 0.0017(19)
N4 0.034(3) 0.032(2) 0.022(2) -0.0013(19) 0.0026(19) 0.000(2)
N5 0.031(2) 0.033(2) 0.023(2) -0.0010(19) 0.0048(19) 0.002(2)
N6 0.025(2) 0.035(3) 0.023(2) -0.0032(19) 0.0081(18) 0.0036(19)
N7 0.024(2) 0.038(3) 0.032(3) 0.007(2) 0.0082(19) 0.006(2)
N8 0.024(2) 0.031(2) 0.021(2) -0.0008(18) 0.0069(17) 0.0025(18)
N9 0.032(3) 0.028(2) 0.036(3) 0.001(2) -0.001(2) 0.002(2)
N10 0.028(2) 0.034(3) 0.024(2) -0.0041(19) 0.0021(19) 0.001(2)
N11 0.036(4) 0.077(5) 0.107(6) -0.022(5) 0.004(4) 0.004(3)
O1 0.025(2) 0.040(2) 0.033(2) -0.0052(18) -0.0001(16) 0.0021(17)
O2 0.039(2) 0.052(3) 0.041(3) -0.015(2) 0.007(2) -0.016(2)
O3 0.021(2) 0.042(3) 0.081(4) 0.003(3) 0.004(3) 0.005(2)
O4 0.049(5) 0.091(7) 0.164(10) -0.038(7) 0.020(5) -0.025(5)
O3B 0.021(2) 0.042(3) 0.081(4) 0.003(3) 0.004(3) 0.005(2)
O4B 0.049(5) 0.091(7) 0.164(10) -0.038(7) 0.020(5) -0.025(5)
O5 0.039(3) 0.214(9) 0.037(3) -0.001(4) 0.014(2) -0.001(4)
O6 0.028(2) 0.052(3) 0.055(3) 0.005(2) 0.005(2) 0.010(2)
O7 0.116(5) 0.042(3) 0.087(5) 0.003(3) -0.025(4) 0.033(3)
O8 0.067(3) 0.068(4) 0.034(3) -0.002(2) -0.012(2) 0.004(3)
O9 0.050(2) 0.0444(18) 0.056(2) 0.0035(17) 0.0065(17) 0.0004(16)
O10 0.050(2) 0.0444(18) 0.056(2) 0.0035(17) 0.0065(17) 0.0004(16)
O11 0.050(2) 0.0444(18) 0.056(2) 0.0035(17) 0.0065(17) 0.0004(16)
O12 0.050(2) 0.0444(18) 0.056(2) 0.0035(17) 0.0065(17) 0.0004(16)
O9B 0.050(2) 0.0444(18) 0.056(2) 0.0035(17) 0.0065(17) 0.0004(16)
O10B 0.050(2) 0.0444(18) 0.056(2) 0.0035(17) 0.0065(17) 0.0004(16)
O11B 0.050(2) 0.0444(18) 0.056(2) 0.0035(17) 0.0065(17) 0.0004(16)
O12B 0.050(2) 0.0444(18) 0.056(2) 0.0035(17) 0.0065(17) 0.0004(16)
Cl1 0.0331(8) 0.0571(10) 0.0342(8) 0.0031(7) 0.0051(6) 0.0126(7)
Cl2 0.0479(9) 0.0394(8) 0.0415(9) 0.0038(7) 0.0006(7) -0.0117(7)
Fe1 0.0241(4) 0.0297(4) 0.0235(4) -0.0010(3) 0.0042(3) 0.0014(3)

loop_
_atom_type_symbol
_atom_type_description
_atom_type_scat_dispersion_real
_atom_type_scat_dispersion_imag
_atom_type_scat_source
C C 0.0033 0.0016 'International Tables Vol C Tables 4.2.6.8 and 6.1.1.4'
H H 0.0000 0.0000 'International Tables Vol C Tables 4.2.6.8 and 6.1.1.4'
N N 0.0061 0.0033 'International Tables Vol C Tables 4.2.6.8 and 6.1.1.4'
O O 0.0106 0.0060 'International Tables Vol C Tables 4.2.6.8 and 6.1.1.4'
Cl Cl 0.1484 0.1585 'International Tables Vol C Tables 4.2.6.8 and 6.1.1.4'
Fe Fe 0.3463 0.8444 'International Tables Vol C Tables 4.2.6.8 and 6.1.1.4'

loop_
_geom_angle_atom_site_label_1
_geom_angle_atom_site_label_2
_geom_angle_atom_site_label_3
_geom_angle
_geom_angle_site_symmetry_1
_geom_angle_site_symmetry_3
_geom_angle_publ_flag
N1 C1 C2 111.1(5) . . ?
N1 C1 H1 124.4 . . ?
C2 C1 H1 124.4 . . ?
C3 C2 C1 106.1(5) . . ?
C3 C2 H2 127.0 . . ?
C1 C2 H2 127.0 . . ?
N2 C3 C2 107.0(5) . . ?
N2 C3 H3 126.5 . . ?
C2 C3 H3 126.5 . . ?
N3 C4 C5 122.4(5) . . ?
N3 C4 N2 111.0(4) . . ?
C5 C4 N2 126.6(5) . . ?
C4 C5 C6 117.3(5) . . ?
C4 C5 H5 121.3 . . ?
C6 C5 H5 121.3 . . ?
C7 C6 C5 120.2(5) . . ?
C7 C6 C12 120.1(5) . . ?
C5 C6 C12 119.6(5) . . ?
C6 C7 C8 117.5(5) . . ?
C6 C7 H7 121.2 . . ?
C8 C7 H7 121.2 . . ?
N3 C8 C7 123.4(5) . . ?
N3 C8 N4 110.3(5) . . ?
C7 C8 N4 126.2(5) . . ?
C10 C9 N4 107.3(5) . . ?
C10 C9 H9 126.4 . . ?
N4 C9 H9 126.4 . . ?
C9 C10 C11 106.2(5) . . ?
C9 C10 H10 126.9 . . ?
C11 C10 H10 126.9 . . ?
N5 C11 C10 110.6(6) . . ?
N5 C11 H11 124.7 . . ?
C10 C11 H11 124.7 . . ?
O1 C12 C6 107.4(5) . . ?
O1 C12 H12A 110.2 . . ?
C6 C12 H12A 110.2 . . ?
O1 C12 H12B 110.2 . . ?
C6 C12 H12B 110.2 . . ?
H12A C12 H12B 108.5 . . ?
O2 C13 O1 122.9(6) . . ?
O2 C13 C14 125.3(6) . . ?
O1 C13 C14 111.8(6) . . ?
C13 C14 H14A 109.5 . . ?
C13 C14 H14B 109.5 . . ?
H14A C14 H14B 109.5 . . ?
C13 C14 H14C 109.5 . . ?
H14A C14 H14C 109.5 . . ?
H14B C14 H14C 109.5 . . ?
N6 C15 C16 110.8(5) . . ?
N6 C15 H15 124.6 . . ?
C16 C15 H15 124.6 . . ?
C17 C16 C15 106.7(5) . . ?
C17 C16 H16 126.6 . . ?
C15 C16 H16 126.6 . . ?
C16 C17 N7 106.4(5) . . ?
C16 C17 H17 126.8 . . ?
N7 C17 H17 126.8 . . ?
N8 C18 C19 123.0(6) . . ?
N8 C18 N7 110.3(5) . . ?
C19 C18 N7 126.7(5) . . ?
C18 C19 C20 117.0(5) . . ?
C18 C19 H19 121.5 . . ?
C20 C19 H19 121.5 . . ?
C21 C20 C19 120.9(6) . . ?
C21 C20 C26 117.2(6) . . ?
C19 C20 C26 121.9(6) . . ?
C22 C21 C20 117.3(6) . . ?
C22 C21 H21 121.3 . . ?
C20 C21 H21 121.3 . . ?
N8 C22 C21 122.8(5) . . ?
N8 C22 N9 110.8(5) . . ?
C21 C22 N9 126.4(5) . . ?
N9 C23 C24 106.7(6) . . ?
N9 C23 H23 126.6 . . ?
C24 C23 H23 126.6 . . ?
C23 C24 C25 106.2(6) . . ?
C23 C24 H24 126.9 . . ?
C25 C24 H24 126.9 . . ?
N10 C25 C24 110.5(6) . . ?
N10 C25 H25 124.8 . . ?
C24 C25 H25 124.8 . . ?
O3B C26 C20 120.3(11) . . ?
O3 C26 C20 108.4(6) . . ?
O3 C26 H26A 110.0 . . ?
C20 C26 H26A 110.0 . . ?
O3 C26 H26B 110.0 . . ?
C20 C26 H26B 110.0 . . ?
H26A C26 H26B 108.4 . . ?
O3B C26 H26C 107.3 . . ?
C20 C26 H26C 107.3 . . ?
O3B C26 H26D 107.3 . . ?
C20 C26 H26D 107.3 . . ?
H26C C26 H26D 106.9 . . ?
O4 C27 O3 122.8(10) . . ?
O4 C27 C28 126.3(9) . . ?
O3 C27 C28 110.6(10) . . ?
C27 C28 H28A 109.5 . . ?
C27 C28 H28B 109.5 . . ?
H28A C28 H28B 109.5 . . ?
C27 C28 H28C 109.5 . . ?
H28A C28 H28C 109.5 . . ?
H28B C28 H28C 109.5 . . ?
O4B C27B O3B 119(3) . . ?
O4B C27B C28B 122(4) . . ?
O3B C27B C28B 119(4) . . ?
C27B C28B H28D 109.5 . . ?
C27B C28B H28E 109.5 . . ?
H28D C28B H28E 109.5 . . ?
C27B C28B H28F 109.5 . . ?
H28D C28B H28F 109.5 . . ?
H28E C28B H28F 109.5 . . ?
N11 C29 C30 174.8(13) . . ?
C29 C30 H30A 109.5 . . ?
C29 C30 H30B 109.5 . . ?
H30A C30 H30B 109.5 . . ?
C29 C30 H30C 109.5 . . ?
H30A C30 H30C 109.5 . . ?
H30B C30 H30C 109.5 . . ?
C1 N1 N2 105.1(4) . . ?
C1 N1 Fe1 142.6(4) . . ?
N2 N1 Fe1 112.2(3) . . ?
C3 N2 N1 110.7(4) . . ?
C3 N2 C4 132.6(5) . . ?
N1 N2 C4 116.6(4) . . ?
C8 N3 C4 119.0(5) . . ?
C8 N3 Fe1 120.9(4) . . ?
C4 N3 Fe1 120.1(4) . . ?
C9 N4 N5 110.6(5) . . ?
C9 N4 C8 133.1(5) . . ?
N5 N4 C8 116.3(4) . . ?
C11 N5 N4 105.3(5) . . ?
C11 N5 Fe1 141.7(4) . . ?
N4 N5 Fe1 112.4(3) . . ?
C15 N6 N7 105.2(5) . . ?
C15 N6 Fe1 142.0(4) . . ?
N7 N6 Fe1 112.8(3) . . ?
C17 N7 N6 110.8(5) . . ?
C17 N7 C18 132.7(5) . . ?
N6 N7 C18 116.4(4) . . ?
C18 N8 C22 119.0(5) . . ?
C18 N8 Fe1 120.7(4) . . ?
C22 N8 Fe1 120.2(4) . . ?
C23 N9 N10 111.0(5) . . ?
C23 N9 C22 132.0(5) . . ?
N10 N9 C22 117.0(5) . . ?
C25 N10 N9 105.6(5) . . ?
C25 N10 Fe1 142.4(4) . . ?
N9 N10 Fe1 112.0(3) . . ?
C13 O1 C12 114.7(5) . . ?
C27 O3 C26 113.9(7) . . ?
C27B O3B C26 124(3) . . ?
O5 Cl1 O8 107.9(4) . . ?
O5 Cl1 O6 109.4(3) . . ?
O8 Cl1 O6 110.5(3) . . ?
O5 Cl1 O7 111.6(5) . . ?
O8 Cl1 O7 108.4(3) . . ?
O6 Cl1 O7 109.1(4) . . ?
O10 Cl2 O9 116.3(4) . . ?
O10 Cl2 O11 112.0(4) . . ?
O9 Cl2 O11 110.3(4) . . ?
O12B Cl2 O11B 113.5(11) . . ?
O10 Cl2 O12 105.6(4) . . ?
O9 Cl2 O12 110.4(5) . . ?
O11 Cl2 O12 101.0(4) . . ?
O12B Cl2 O10B 120.5(10) . . ?
O11B Cl2 O10B 97.6(9) . . ?
O12B Cl2 O9B 118.2(11) . . ?
O11B Cl2 O9B 101.0(9) . . ?
O10B Cl2 O9B 102.5(11) . . ?
N3 Fe1 N8 177.37(19) . . ?
N3 Fe1 N6 101.4(2) . . ?
N8 Fe1 N6 79.74(19) . . ?
N3 Fe1 N5 79.83(19) . . ?
N8 Fe1 N5 97.87(19) . . ?
N6 Fe1 N5 89.16(19) . . ?
N3 Fe1 N1 80.06(18) . . ?
N8 Fe1 N1 102.26(18) . . ?
N6 Fe1 N1 93.89(18) . . ?
N5 Fe1 N1 159.87(19) . . ?
N3 Fe1 N10 98.90(19) . . ?
N8 Fe1 N10 79.92(19) . . ?
N6 Fe1 N10 159.7(2) . . ?
N5 Fe1 N10 93.93(19) . . ?
N1 Fe1 N10 90.10(19) . . ?

loop_
_geom_bond_atom_site_label_1
_geom_bond_atom_site_label_2
_geom_bond_distance
_geom_bond_site_symmetry_2
_geom_bond_publ_flag
C1 N1 1.322(7) . ?
C1 C2 1.400(8) . ?
C1 H1 0.9500 . ?
C2 C3 1.364(8) . ?
C2 H2 0.9500 . ?
C3 N2 1.357(7) . ?
C3 H3 0.9500 . ?
C4 N3 1.346(7) . ?
C4 C5 1.383(7) . ?
C4 N2 1.398(7) . ?
C5 C6 1.405(8) . ?
C5 H5 0.9500 . ?
C6 C7 1.381(8) . ?
C6 C12 1.497(8) . ?
C7 C8 1.382(8) . ?
C7 H7 0.9500 . ?
C8 N3 1.322(7) . ?
C8 N4 1.410(7) . ?
C9 C10 1.347(9) . ?
C9 N4 1.359(7) . ?
C9 H9 0.9500 . ?
C10 C11 1.410(9) . ?
C10 H10 0.9500 . ?
C11 N5 1.318(7) . ?
C11 H11 0.9500 . ?
C12 O1 1.435(7) . ?
C12 H12A 0.9900 . ?
C12 H12B 0.9900 . ?
C13 O2 1.215(8) . ?
C13 O1 1.344(7) . ?
C13 C14 1.491(9) . ?
C14 H14A 0.9800 . ?
C14 H14B 0.9800 . ?
C14 H14C 0.9800 . ?
C15 N6 1.326(7) . ?
C15 C16 1.401(8) . ?
C15 H15 0.9500 . ?
C16 C17 1.361(9) . ?
C16 H16 0.9500 . ?
C17 N7 1.370(7) . ?
C17 H17 0.9500 . ?
C18 N8 1.334(7) . ?
C18 C19 1.380(8) . ?
C18 N7 1.404(7) . ?
C19 C20 1.397(9) . ?
C19 H19 0.9500 . ?
C20 C21 1.382(8) . ?
C20 C26 1.499(9) . ?
C21 C22 1.382(8) . ?
C21 H21 0.9500 . ?
C22 N8 1.338(7) . ?
C22 N9 1.397(7) . ?
C23 N9 1.357(7) . ?
C23 C24 1.370(9) . ?
C23 H23 0.9500 . ?
C24 C25 1.407(9) . ?
C24 H24 0.9500 . ?
C25 N10 1.325(7) . ?
C25 H25 0.9500 . ?
C26 O3B 1.41(2) . ?
C26 O3 1.456(9) . ?
C26 H26A 0.9900 . ?
C26 H26B 0.9900 . ?
C26 H26C 0.9900 . ?
C26 H26D 0.9900 . ?
C27 O4 1.197(14) . ?
C27 O3 1.346(10) . ?
C27 C28 1.573(15) . ?
C28 H28A 0.9800 . ?
C28 H28B 0.9800 . ?
C28 H28C 0.9800 . ?
C27B O4B 1.25(6) . ?
C27B O3B 1.36(5) . ?
C27B C28B 1.42(6) . ?
C28B H28D 0.9800 . ?
C28B H28E 0.9800 . ?
C28B H28F 0.9800 . ?
C29 N11 1.146(10) . ?
C29 C30 1.487(12) . ?
C30 H30A 0.9800 . ?
C30 H30B 0.9800 . ?
C30 H30C 0.9800 . ?
N1 N2 1.385(6) . ?
N1 Fe1 1.988(4) . ?
N3 Fe1 1.898(5) . ?
N4 N5 1.380(6) . ?
N5 Fe1 1.973(5) . ?
N6 N7 1.381(6) . ?
N6 Fe1 1.969(5) . ?
N8 Fe1 1.901(4) . ?
N9 N10 1.379(7) . ?
N10 Fe1 1.988(5) . ?
O5 Cl1 1.422(6) . ?
O6 Cl1 1.431(4) . ?
O7 Cl1 1.432(6) . ?
O8 Cl1 1.430(5) . ?
O9 Cl2 1.409(9) . ?
O10 Cl2 1.390(7) . ?
O11 Cl2 1.485(7) . ?
O12 Cl2 1.518(8) . ?
O9B Cl2 1.53(2) . ?
O10B Cl2 1.521(17) . ?
O11B Cl2 1.517(16) . ?
O12B Cl2 1.280(18) . ?

loop_
_geom_torsion_atom_site_label_1
_geom_torsion_atom_site_label_2
_geom_torsion_atom_site_label_3
_geom_torsion_atom_site_label_4
_geom_torsion
_geom_torsion_site_symmetry_1
_geom_torsion_site_symmetry_2
_geom_torsion_site_symmetry_3
_geom_torsion_site_symmetry_4
_geom_torsion_publ_flag
N1 C1 C2 C3 -0.3(7) . . . . ?
C1 C2 C3 N2 -0.3(7) . . . . ?
N3 C4 C5 C6 0.7(9) . . . . ?
N2 C4 C5 C6 -178.0(5) . . . . ?
C4 C5 C6 C7 -1.8(9) . . . . ?
C4 C5 C6 C12 179.6(5) . . . . ?
C5 C6 C7 C8 0.9(9) . . . . ?
C12 C6 C7 C8 179.4(5) . . . . ?
C6 C7 C8 N3 1.3(9) . . . . ?
C6 C7 C8 N4 179.9(5) . . . . ?
N4 C9 C10 C11 -0.2(7) . . . . ?
C9 C10 C11 N5 -0.2(7) . . . . ?
C7 C6 C12 O1 132.2(6) . . . . ?
C5 C6 C12 O1 -49.3(7) . . . . ?
N6 C15 C16 C17 -0.8(7) . . . . ?
C15 C16 C17 N7 1.1(7) . . . . ?
N8 C18 C19 C20 -1.8(9) . . . . ?
N7 C18 C19 C20 -179.3(6) . . . . ?
C18 C19 C20 C21 2.0(10) . . . . ?
C18 C19 C20 C26 -176.1(6) . . . . ?
C19 C20 C21 C22 -1.4(9) . . . . ?
C26 C20 C21 C22 176.8(6) . . . . ?
C20 C21 C22 N8 0.5(9) . . . . ?
C20 C21 C22 N9 178.6(6) . . . . ?
N9 C23 C24 C25 1.1(8) . . . . ?
C23 C24 C25 N10 -1.3(8) . . . . ?
C21 C20 C26 O3B -160.1(14) . . . . ?
C19 C20 C26 O3B 18.0(16) . . . . ?
C21 C20 C26 O3 137.4(7) . . . . ?
C19 C20 C26 O3 -44.4(10) . . . . ?
C2 C1 N1 N2 0.7(6) . . . . ?
C2 C1 N1 Fe1 -176.0(5) . . . . ?
C2 C3 N2 N1 0.7(7) . . . . ?
C2 C3 N2 C4 176.7(6) . . . . ?
C1 N1 N2 C3 -0.9(6) . . . . ?
Fe1 N1 N2 C3 177.0(4) . . . . ?
C1 N1 N2 C4 -177.5(5) . . . . ?
Fe1 N1 N2 C4 0.3(5) . . . . ?
N3 C4 N2 C3 -178.1(6) . . . . ?
C5 C4 N2 C3 0.7(10) . . . . ?
N3 C4 N2 N1 -2.4(7) . . . . ?
C5 C4 N2 N1 176.4(5) . . . . ?
C7 C8 N3 C4 -2.5(8) . . . . ?
N4 C8 N3 C4 178.7(5) . . . . ?
C7 C8 N3 Fe1 174.2(4) . . . . ?
N4 C8 N3 Fe1 -4.5(6) . . . . ?
C5 C4 N3 C8 1.5(8) . . . . ?
N2 C4 N3 C8 -179.7(5) . . . . ?
C5 C4 N3 Fe1 -175.3(4) . . . . ?
N2 C4 N3 Fe1 3.6(6) . . . . ?
C10 C9 N4 N5 0.5(6) . . . . ?
C10 C9 N4 C8 177.4(6) . . . . ?
N3 C8 N4 C9 -170.6(6) . . . . ?
C7 C8 N4 C9 10.8(10) . . . . ?
N3 C8 N4 N5 6.2(6) . . . . ?
C7 C8 N4 N5 -172.5(5) . . . . ?
C10 C11 N5 N4 0.5(6) . . . . ?
C10 C11 N5 Fe1 -168.9(5) . . . . ?
C9 N4 N5 C11 -0.6(6) . . . . ?
C8 N4 N5 C11 -178.1(5) . . . . ?
C9 N4 N5 Fe1 172.3(4) . . . . ?
C8 N4 N5 Fe1 -5.1(6) . . . . ?
C16 C15 N6 N7 0.1(6) . . . . ?
C16 C15 N6 Fe1 -178.6(5) . . . . ?
C16 C17 N7 N6 -1.1(7) . . . . ?
C16 C17 N7 C18 178.7(6) . . . . ?
C15 N6 N7 C17 0.6(6) . . . . ?
Fe1 N6 N7 C17 179.7(4) . . . . ?
C15 N6 N7 C18 -179.2(5) . . . . ?
Fe1 N6 N7 C18 -0.1(6) . . . . ?
N8 C18 N7 C17 178.3(6) . . . . ?
C19 C18 N7 C17 -3.9(10) . . . . ?
N8 C18 N7 N6 -1.9(7) . . . . ?
C19 C18 N7 N6 175.9(6) . . . . ?
C19 C18 N8 C22 0.9(8) . . . . ?
N7 C18 N8 C22 178.8(5) . . . . ?
C19 C18 N8 Fe1 -174.6(5) . . . . ?
N7 C18 N8 Fe1 3.3(6) . . . . ?
C21 C22 N8 C18 -0.2(8) . . . . ?
N9 C22 N8 C18 -178.6(5) . . . . ?
C21 C22 N8 Fe1 175.3(4) . . . . ?
N9 C22 N8 Fe1 -3.0(6) . . . . ?
C24 C23 N9 N10 -0.6(7) . . . . ?
C24 C23 N9 C22 178.7(6) . . . . ?
N8 C22 N9 C23 -176.9(6) . . . . ?
C21 C22 N9 C23 4.8(10) . . . . ?
N8 C22 N9 N10 2.4(7) . . . . ?
C21 C22 N9 N10 -175.9(5) . . . . ?
C24 C25 N10 N9 0.9(7) . . . . ?
C24 C25 N10 Fe1 -177.2(5) . . . . ?
C23 N9 N10 C25 -0.2(7) . . . . ?
C22 N9 N10 C25 -179.6(5) . . . . ?
C23 N9 N10 Fe1 178.6(4) . . . . ?
C22 N9 N10 Fe1 -0.9(6) . . . . ?
O2 C13 O1 C12 -0.9(8) . . . . ?
C14 C13 O1 C12 178.7(5) . . . . ?
C6 C12 O1 C13 168.8(5) . . . . ?
O4 C27 O3 C26 -3.4(16) . . . . ?
C28 C27 O3 C26 170.8(8) . . . . ?
C20 C26 O3 C27 173.5(8) . . . . ?
O4B C27B O3B C26 -16(7) . . . . ?
C28B C27B O3B C26 171(4) . . . . ?
C20 C26 O3B C27B 170(3) . . . . ?
C8 N3 Fe1 N6 88.6(4) . . . . ?
C4 N3 Fe1 N6 -94.7(4) . . . . ?
C8 N3 Fe1 N5 1.5(4) . . . . ?
C4 N3 Fe1 N5 178.2(4) . . . . ?
C8 N3 Fe1 N1 -179.5(4) . . . . ?
C4 N3 Fe1 N1 -2.7(4) . . . . ?
C8 N3 Fe1 N10 -90.9(4) . . . . ?
C4 N3 Fe1 N10 85.8(4) . . . . ?
